data_4084237
loop_
_publ_author_name
'Burgun, Alexandre'
'Ellis, Benjamin G.'
'Roisnel, Thierry'
'Skelton, Brian W.'
'Bruce, Michael I.'
'Lapinte, Claude'

_publ_section_title
;
 From Molecular Wires to Molecular Resistors: TCNE, a Class-III/Class-II
 Mixed-Valence Chemical Switch
;
_journal_issue 16
_journal_name_full Organometallics
_journal_page_first 4209
_journal_paper_doi 10.1021/om500483y
_journal_volume 33
_journal_year 2014
_chemical_formula_moiety 'C84 H78 N4 P4 Ru2'
_chemical_formula_sum 'C84 H78 N4 P4 Ru2'
_chemical_formula_weight 1469.52
_chemical_name_systematic
;
 ?
;
_space_group_IT_number 14
_symmetry_cell_setting monoclinic
_symmetry_space_group_name_Hall '-P 2yn'
_symmetry_space_group_name_H-M 'P 1 21/n 1'
_atom_sites_solution_hydrogens geom
_atom_sites_solution_primary direct
_atom_sites_solution_secondary difmap
_audit_creation_date 2009-12-30T14:05:07-00:00
_audit_creation_method 'WinGX routine CIF_UPDATE'
_cell_angle_alpha 90
_cell_angle_beta 98.600(1)
_cell_angle_gamma 90
_cell_formula_units_Z 4
_cell_length_a 14.8635(8)
_cell_length_b 18.5242(10)
_cell_length_c 25.6428(13)
_cell_measurement_reflns_used 5524
_cell_measurement_temperature 150(2)
_cell_measurement_theta_max 24.5
_cell_measurement_theta_min 2.4
_cell_volume 6981.0(6)
_computing_cell_refinement 'Siemens SAINT (Siemens, 1995)'
_computing_data_collection 'Siemens SMART (Siemens, 1995)'
_computing_molecular_graphics ORTEPII
_computing_publication_material WinGX
_computing_structure_refinement 'SHELXL-97 (Sheldrick, 2008)'
_computing_structure_solution SIR92
_diffrn_ambient_temperature 150(2)
_diffrn_measured_fraction_theta_full 0.995
_diffrn_measured_fraction_theta_max 0.953
_diffrn_measurement_device_type
;
        Bruker SMART CCD diffractometer
;
_diffrn_measurement_method '\w scans'
_diffrn_radiation_monochromator graphite
_diffrn_radiation_type MoK\a
_diffrn_radiation_wavelength 0.71073
_diffrn_reflns_av_R_equivalents 0.067
_diffrn_reflns_av_unetI/netI 0.095
_diffrn_reflns_limit_h_max 22
_diffrn_reflns_limit_h_min -22
_diffrn_reflns_limit_k_max 28
_diffrn_reflns_limit_k_min -28
_diffrn_reflns_limit_l_max 39
_diffrn_reflns_limit_l_min -39
_diffrn_reflns_number 102192
_diffrn_reflns_theta_full 32.5
_diffrn_reflns_theta_max 33.48
_diffrn_reflns_theta_min 1.36
_diffrn_standards_decay_% 0
_exptl_absorpt_coefficient_mu 0.574
_exptl_absorpt_correction_T_max .83
_exptl_absorpt_correction_T_min .67
_exptl_absorpt_correction_type multi-scan
_exptl_absorpt_process_details
;
  SADABS; Sheldrick, 1996
;
_exptl_crystal_colour dark_red
_exptl_crystal_density_diffrn 1.398
_exptl_crystal_density_method 'not measured'
_exptl_crystal_description prism
_exptl_crystal_F_000 3032
_exptl_crystal_size_max 0.4
_exptl_crystal_size_mid 0.2
_exptl_crystal_size_min 0.2
_refine_diff_density_max 0.904
_refine_diff_density_min -0.644
_refine_diff_density_rms 0.091
_refine_ls_extinction_method none
_refine_ls_goodness_of_fit_ref 0.872
_refine_ls_hydrogen_treatment constr
_refine_ls_matrix_type full
_refine_ls_number_parameters 857
_refine_ls_number_reflns 26030
_refine_ls_number_restraints 0
_refine_ls_restrained_S_all 0.872
_refine_ls_R_factor_all 0.1018
_refine_ls_R_factor_gt 0.0392
_refine_ls_shift/su_max 0.001
_refine_ls_shift/su_mean 0
_refine_ls_structure_factor_coef Fsqd
_refine_ls_weighting_details 'calc w=1/[\s^2^(Fo^2^)+(0.0289P)^2^] where P=(Fo^2^+2Fc^2^)/3'
_refine_ls_weighting_scheme calc
_refine_ls_wR_factor_gt 0.0693
_refine_ls_wR_factor_ref 0.0813
_reflns_number_gt 14114
_reflns_number_total 26030
_reflns_threshold_expression I>2\s(I)
_cod_data_source_file om500483y_si_002.cif
_cod_data_source_block 2Ru
_cod_depositor_comments 'Adding full bibliography for 4084236--4084239.cif.'
_cod_original_sg_symbol_Hall -p_2yn
_cod_original_sg_symbol_H-M P_1_21/n_1
_cod_database_code 4084237

loop_
_symmetry_equiv_pos_as_xyz
'x, y, z'
'-x+1/2, y+1/2, -z+1/2'
'-x, -y, -z'
'x-1/2, -y-1/2, z-1/2'

loop_
_atom_site_label
_atom_site_type_symbol
_atom_site_fract_x
_atom_site_fract_y
_atom_site_fract_z
_atom_site_U_iso_or_equiv
_atom_site_adp_type
_atom_site_occupancy
_atom_site_symmetry_multiplicity
_atom_site_calc_flag
_atom_site_refinement_flags
Ru1 Ru 0.286929(10) 0.401021(9) 0.109262(6) 0.01542(4) Uani 1 1 d .
Ru2 Ru 0.725545(10) 0.398564(9) 0.388035(6) 0.01506(4) Uani 1 1 d .
P1 P 0.22057(4) 0.43239(3) 0.18030(2) 0.01760(12) Uani 1 1 d .
C111 C 0.19138(14) 0.36520(12) 0.22731(9) 0.0212(5) Uani 1 1 d .
C112 C 0.24530(15) 0.35298(12) 0.27558(9) 0.0253(5) Uani 1 1 d .
H112 H 0.3013 0.3781 0.2842 0.03 Uiso 1 1 calc R
C113 C 0.21815(16) 0.30442(13) 0.31142(10) 0.0322(6) Uani 1 1 d .
H113 H 0.2555 0.297 0.3444 0.039 Uiso 1 1 calc R
C114 C 0.13746(17) 0.26669(13) 0.29975(11) 0.0363(6) Uani 1 1 d .
H114 H 0.1191 0.2336 0.3245 0.044 Uiso 1 1 calc R
C115 C 0.08415(18) 0.27780(14) 0.25169(11) 0.0422(7) Uani 1 1 d .
H115 H 0.0289 0.2517 0.243 0.051 Uiso 1 1 calc R
C116 C 0.11015(16) 0.32665(13) 0.21586(10) 0.0341(6) Uani 1 1 d .
H116 H 0.0722 0.334 0.1831 0.041 Uiso 1 1 calc R
C121 C 0.11636(14) 0.48627(11) 0.17039(9) 0.0211(5) Uani 1 1 d .
C122 C 0.07087(15) 0.50311(12) 0.21262(9) 0.0273(5) Uani 1 1 d .
H122 H 0.0914 0.4834 0.2465 0.033 Uiso 1 1 calc R
C123 C -0.00389(15) 0.54827(13) 0.20530(10) 0.0319(6) Uani 1 1 d .
H123 H -0.0346 0.5594 0.2342 0.038 Uiso 1 1 calc R
C124 C -0.03424(15) 0.57734(13) 0.15647(10) 0.0303(5) Uani 1 1 d .
H124 H -0.0861 0.6079 0.1517 0.036 Uiso 1 1 calc R
C125 C 0.01048(15) 0.56214(12) 0.11462(9) 0.0286(5) Uani 1 1 d .
H125 H -0.0101 0.5826 0.081 0.034 Uiso 1 1 calc R
C126 C 0.08591(14) 0.51671(11) 0.12145(9) 0.0226(5) Uani 1 1 d .
H126 H 0.1168 0.5065 0.0924 0.027 Uiso 1 1 calc R
C10 C 0.29794(14) 0.49483(12) 0.22081(8) 0.0212(5) Uani 1 1 d .
H10A H 0.2674 0.5162 0.2489 0.025 Uiso 1 1 calc R
H10B H 0.3531 0.4689 0.2375 0.025 Uiso 1 1 calc R
C20 C 0.32360(15) 0.55400(11) 0.18399(8) 0.0232(5) Uani 1 1 d .
H20A H 0.3752 0.5826 0.2022 0.028 Uiso 1 1 calc R
H20B H 0.2713 0.5869 0.1742 0.028 Uiso 1 1 calc R
P2 P 0.35594(4) 0.51209(3) 0.12375(2) 0.01757(12) Uani 1 1 d .
C211 C 0.48095(14) 0.51777(12) 0.13449(8) 0.0208(5) Uani 1 1 d .
C212 C 0.52467(15) 0.58179(12) 0.15345(9) 0.0281(5) Uani 1 1 d .
H212 H 0.4894 0.6218 0.1618 0.034 Uiso 1 1 calc R
C213 C 0.61847(15) 0.58735(13) 0.16018(9) 0.0306(6) Uani 1 1 d .
H213 H 0.6473 0.6307 0.1736 0.037 Uiso 1 1 calc R
C214 C 0.67048(15) 0.52975(14) 0.14728(9) 0.0306(6) Uani 1 1 d .
H214 H 0.7349 0.5339 0.1514 0.037 Uiso 1 1 calc R
C215 C 0.62896(15) 0.46660(13) 0.12853(9) 0.0288(5) Uani 1 1 d .
H215 H 0.6648 0.4272 0.1197 0.035 Uiso 1 1 calc R
C216 C 0.53400(14) 0.46007(12) 0.12234(9) 0.0245(5) Uani 1 1 d .
H216 H 0.5058 0.4161 0.1098 0.029 Uiso 1 1 calc R
C221 C 0.32867(14) 0.58103(11) 0.07270(9) 0.0198(4) Uani 1 1 d .
C222 C 0.24646(15) 0.61883(12) 0.06716(9) 0.0271(5) Uani 1 1 d .
H222 H 0.2077 0.614 0.0932 0.033 Uiso 1 1 calc R
C223 C 0.22065(16) 0.66355(12) 0.02387(10) 0.0310(6) Uani 1 1 d .
H223 H 0.1636 0.6877 0.02 0.037 Uiso 1 1 calc R
C224 C 0.27785(17) 0.67296(13) -0.01355(10) 0.0328(6) Uani 1 1 d .
H224 H 0.2603 0.7035 -0.0431 0.039 Uiso 1 1 calc R
C225 C 0.36056(15) 0.63761(12) -0.00764(9) 0.0276(5) Uani 1 1 d .
H225 H 0.4004 0.6446 -0.0329 0.033 Uiso 1 1 calc R
C226 C 0.38608(14) 0.59196(12) 0.03488(8) 0.0239(5) Uani 1 1 d .
H226 H 0.4431 0.5679 0.0384 0.029 Uiso 1 1 calc R
C1 C 0.38167(13) 0.36005(11) 0.16098(8) 0.0174(4) Uani 1 1 d .
C2 C 0.44248(14) 0.32671(11) 0.18920(8) 0.0198(5) Uani 1 1 d .
C3 C 0.50564(13) 0.28498(11) 0.22139(8) 0.0177(4) Uani 1 1 d .
C31 C 0.57438(14) 0.24415(11) 0.20461(9) 0.0206(5) Uani 1 1 d .
C32 C 0.59501(15) 0.24757(13) 0.15203(9) 0.0258(5) Uani 1 1 d .
N32 N 0.61350(14) 0.24980(12) 0.11047(9) 0.0406(6) Uani 1 1 d .
C33 C 0.62800(14) 0.19564(12) 0.23989(9) 0.0204(5) Uani 1 1 d .
N33 N 0.66989(12) 0.15509(10) 0.26728(8) 0.0266(4) Uani 1 1 d .
C4 C 0.49990(13) 0.28314(11) 0.27915(8) 0.0165(4) Uani 1 1 d .
C41 C 0.43338(13) 0.24109(11) 0.29589(8) 0.0195(5) Uani 1 1 d .
C42 C 0.37103(15) 0.19859(13) 0.26031(9) 0.0267(5) Uani 1 1 d .
N42 N 0.32133(14) 0.16352(12) 0.23194(9) 0.0398(6) Uani 1 1 d .
C43 C 0.42328(14) 0.23773(12) 0.35029(10) 0.0252(5) Uani 1 1 d .
N43 N 0.41456(13) 0.23602(12) 0.39408(8) 0.0365(5) Uani 1 1 d .
C5 C 0.56475(14) 0.32356(11) 0.31181(8) 0.0190(4) Uani 1 1 d .
C6 C 0.62789(13) 0.35782(11) 0.33690(8) 0.0174(4) Uani 1 1 d .
P3 P 0.79622(3) 0.43595(3) 0.31972(2) 0.01688(11) Uani 1 1 d .
C311 C 0.81551(14) 0.37626(12) 0.26548(9) 0.0219(5) Uani 1 1 d .
C312 C 0.80398(14) 0.30216(13) 0.26789(10) 0.0293(5) Uani 1 1 d .
H312 H 0.7837 0.2811 0.2979 0.035 Uiso 1 1 calc R
C313 C 0.82197(16) 0.25830(14) 0.22641(11) 0.0401(7) Uani 1 1 d .
H313 H 0.8158 0.2074 0.2288 0.048 Uiso 1 1 calc R
C314 C 0.84856(16) 0.28847(16) 0.18212(11) 0.0432(7) Uani 1 1 d .
H314 H 0.8594 0.2584 0.1537 0.052 Uiso 1 1 calc R
C315 C 0.85937(16) 0.36175(16) 0.17890(10) 0.0397(7) Uani 1 1 d .
H315 H 0.8773 0.3825 0.1482 0.048 Uiso 1 1 calc R
C316 C 0.84416(15) 0.40544(14) 0.22057(9) 0.0315(5) Uani 1 1 d .
H316 H 0.8534 0.456 0.2185 0.038 Uiso 1 1 calc R
C321 C 0.91059(13) 0.47512(12) 0.33603(8) 0.0206(5) Uani 1 1 d .
C322 C 0.98779(14) 0.43047(13) 0.33824(9) 0.0274(5) Uani 1 1 d .
H322 H 0.9807 0.3812 0.328 0.033 Uiso 1 1 calc R
C323 C 1.07530(15) 0.45832(14) 0.35546(10) 0.0334(6) Uani 1 1 d .
H323 H 1.1271 0.4278 0.3577 0.04 Uiso 1 1 calc R
C324 C 1.08528(15) 0.52956(15) 0.36899(10) 0.0393(7) Uani 1 1 d .
H324 H 1.1443 0.5482 0.381 0.047 Uiso 1 1 calc R
C325 C 1.01113(16) 0.57449(14) 0.36543(10) 0.0349(6) Uani 1 1 d .
H325 H 1.0192 0.6243 0.3737 0.042 Uiso 1 1 calc R
C326 C 0.92492(15) 0.54730(12) 0.34978(9) 0.0255(5) Uani 1 1 d .
H326 H 0.874 0.5787 0.3484 0.031 Uiso 1 1 calc R
C30 C 0.72762(14) 0.50745(11) 0.28347(8) 0.0218(5) Uani 1 1 d .
H30A H 0.7661 0.5352 0.2623 0.026 Uiso 1 1 calc R
H30B H 0.6775 0.4853 0.2589 0.026 Uiso 1 1 calc R
C40 C 0.68791(14) 0.55858(12) 0.32080(9) 0.0244(5) Uani 1 1 d .
H40A H 0.6337 0.583 0.3015 0.029 Uiso 1 1 calc R
H40B H 0.7334 0.5961 0.3335 0.029 Uiso 1 1 calc R
P4 P 0.65535(4) 0.50923(3) 0.37809(2) 0.01897(12) Uani 1 1 d .
C411 C 0.53075(14) 0.51519(12) 0.36724(9) 0.0239(5) Uani 1 1 d .
C412 C 0.47954(15) 0.45861(14) 0.38243(9) 0.0302(6) Uani 1 1 d .
H412 H 0.5087 0.416 0.3971 0.036 Uiso 1 1 calc R
C413 C 0.38460(16) 0.46435(16) 0.37612(10) 0.0402(7) Uani 1 1 d .
H413 H 0.3495 0.426 0.3873 0.048 Uiso 1 1 calc R
C414 C 0.34239(16) 0.52474(17) 0.35403(10) 0.0413(7) Uani 1 1 d .
H414 H 0.2778 0.5275 0.3491 0.05 Uiso 1 1 calc R
C415 C 0.39170(17) 0.58183(16) 0.33874(10) 0.0414(7) Uani 1 1 d .
H415 H 0.3614 0.6236 0.3235 0.05 Uiso 1 1 calc R
C416 C 0.48596(15) 0.57780(14) 0.34578(10) 0.0331(6) Uani 1 1 d .
H416 H 0.5204 0.6175 0.3361 0.04 Uiso 1 1 calc R
C421 C 0.68501(14) 0.57318(12) 0.43274(9) 0.0227(5) Uani 1 1 d .
C422 C 0.77688(15) 0.59076(12) 0.44736(9) 0.0285(5) Uani 1 1 d .
H422 H 0.8206 0.5735 0.4269 0.034 Uiso 1 1 calc R
C423 C 0.80490(17) 0.63309(13) 0.49132(10) 0.0351(6) Uani 1 1 d .
H423 H 0.8675 0.6447 0.5008 0.042 Uiso 1 1 calc R
C424 C 0.74199(18) 0.65830(13) 0.52129(10) 0.0365(6) Uani 1 1 d .
H424 H 0.7613 0.6865 0.5518 0.044 Uiso 1 1 calc R
C425 C 0.65057(18) 0.64251(14) 0.50687(10) 0.0372(6) Uani 1 1 d .
H425 H 0.6071 0.6606 0.5272 0.045 Uiso 1 1 calc R
C426 C 0.62233(15) 0.60024(13) 0.46277(9) 0.0296(5) Uani 1 1 d .
H426 H 0.5595 0.5897 0.453 0.036 Uiso 1 1 calc R
C101 C 0.30727(14) 0.30793(12) 0.05571(8) 0.0228(5) Uani 1 1 d .
C102 C 0.22041(15) 0.30121(11) 0.07303(9) 0.0227(5) Uani 1 1 d .
C103 C 0.16513(14) 0.36117(12) 0.05117(9) 0.0217(5) Uani 1 1 d .
C104 C 0.21928(14) 0.40534(12) 0.02293(8) 0.0208(4) Uani 1 1 d .
C105 C 0.30809(14) 0.37264(12) 0.02593(8) 0.0211(4) Uani 1 1 d .
C106 C 0.38107(16) 0.25231(12) 0.06472(10) 0.0338(6) Uani 1 1 d .
H10C H 0.3678 0.2134 0.0388 0.051 Uiso 1 1 calc R
H10D H 0.3842 0.2325 0.1004 0.051 Uiso 1 1 calc R
H10E H 0.4395 0.2747 0.0609 0.051 Uiso 1 1 calc R
C107 C 0.19046(17) 0.23831(12) 0.10325(10) 0.0350(6) Uani 1 1 d .
H10F H 0.1796 0.1964 0.0799 0.052 Uiso 1 1 calc R
H10G H 0.1342 0.2508 0.1168 0.052 Uiso 1 1 calc R
H10H H 0.238 0.2267 0.1328 0.052 Uiso 1 1 calc R
C108 C 0.06416(14) 0.36722(13) 0.05070(10) 0.0337(6) Uani 1 1 d .
H10I H 0.0442 0.4164 0.0406 0.051 Uiso 1 1 calc R
H10J H 0.0497 0.3564 0.0859 0.051 Uiso 1 1 calc R
H10K H 0.0327 0.3328 0.0252 0.051 Uiso 1 1 calc R
C109 C 0.18801(16) 0.46847(12) -0.01183(9) 0.0306(5) Uani 1 1 d .
H10L H 0.1735 0.4522 -0.0485 0.046 Uiso 1 1 calc R
H10M H 0.2364 0.5048 -0.0091 0.046 Uiso 1 1 calc R
H10N H 0.1336 0.4897 -0.0006 0.046 Uiso 1 1 calc R
C100 C 0.38168(15) 0.39718(14) -0.00371(9) 0.0315(5) Uani 1 1 d .
H10O H 0.4404 0.379 0.0138 0.047 Uiso 1 1 calc R
H10P H 0.3831 0.4501 -0.0045 0.047 Uiso 1 1 calc R
H10Q H 0.3698 0.3786 -0.0399 0.047 Uiso 1 1 calc R
C201 C 0.74466(14) 0.28956(11) 0.42744(8) 0.0210(4) Uani 1 1 d .
C202 C 0.83178(14) 0.32216(12) 0.42971(8) 0.0231(5) Uani 1 1 d .
C203 C 0.83301(14) 0.38699(11) 0.46066(8) 0.0208(5) Uani 1 1 d .
C204 C 0.74637(14) 0.39336(12) 0.47798(8) 0.0207(4) Uani 1 1 d .
C205 C 0.69079(14) 0.33394(12) 0.45643(8) 0.0223(5) Uani 1 1 d .
C206 C 0.71431(15) 0.21829(11) 0.40334(9) 0.0284(5) Uani 1 1 d .
H20C H 0.7542 0.2043 0.3779 0.043 Uiso 1 1 calc R
H20D H 0.6516 0.2224 0.3853 0.043 Uiso 1 1 calc R
H20E H 0.7173 0.1816 0.4311 0.043 Uiso 1 1 calc R
C207 C 0.91406(15) 0.28763(13) 0.41230(10) 0.0330(6) Uani 1 1 d .
H20F H 0.9418 0.254 0.4395 0.049 Uiso 1 1 calc R
H20G H 0.9582 0.3251 0.4068 0.049 Uiso 1 1 calc R
H20H H 0.8957 0.2614 0.3792 0.049 Uiso 1 1 calc R
C208 C 0.91626(14) 0.43137(12) 0.47933(9) 0.0279(5) Uani 1 1 d .
H20I H 0.898 0.4778 0.4928 0.042 Uiso 1 1 calc R
H20J H 0.95 0.4398 0.4499 0.042 Uiso 1 1 calc R
H20K H 0.9551 0.4055 0.5075 0.042 Uiso 1 1 calc R
C209 C 0.72007(16) 0.44462(12) 0.51781(9) 0.0298(5) Uani 1 1 d .
H20L H 0.7292 0.4216 0.5526 0.045 Uiso 1 1 calc R
H20M H 0.6559 0.4578 0.5082 0.045 Uiso 1 1 calc R
H20N H 0.7578 0.4881 0.5188 0.045 Uiso 1 1 calc R
C200 C 0.59810(14) 0.31430(14) 0.46826(9) 0.0318(6) Uani 1 1 d .
H20O H 0.6035 0.2753 0.4943 0.048 Uiso 1 1 calc R
H20P H 0.56 0.2983 0.4358 0.048 Uiso 1 1 calc R
H20Q H 0.5702 0.3565 0.4824 0.048 Uiso 1 1 calc R

loop_
_atom_site_aniso_label
_atom_site_aniso_U_11
_atom_site_aniso_U_22
_atom_site_aniso_U_33
_atom_site_aniso_U_23
_atom_site_aniso_U_13
_atom_site_aniso_U_12
Ru1 0.01485(8) 0.01647(9) 0.01456(9) -0.00021(7) 0.00093(6) 0.00090(7)
Ru2 0.01465(8) 0.01591(9) 0.01441(9) 0.00015(7) 0.00144(6) -0.00202(7)
P1 0.0167(3) 0.0203(3) 0.0161(3) 0.0010(2) 0.0031(2) 0.0003(2)
C111 0.0205(10) 0.0226(12) 0.0219(12) 0.0008(9) 0.0080(9) 0.0014(9)
C112 0.0236(11) 0.0277(13) 0.0253(12) 0.0028(10) 0.0056(9) 0.0022(9)
C113 0.0368(14) 0.0339(14) 0.0269(13) 0.0107(11) 0.0081(11) 0.0087(11)
C114 0.0383(14) 0.0286(14) 0.0454(17) 0.0148(12) 0.0174(13) 0.0015(11)
C115 0.0343(14) 0.0424(17) 0.0502(18) 0.0109(14) 0.0071(13) -0.0150(12)
C116 0.0279(13) 0.0402(15) 0.0326(14) 0.0089(12) -0.0012(11) -0.0067(11)
C121 0.0198(10) 0.0221(11) 0.0223(12) -0.0005(9) 0.0060(9) 0.0011(9)
C122 0.0283(12) 0.0325(13) 0.0225(12) 0.0052(10) 0.0083(10) 0.0056(10)
C123 0.0301(13) 0.0329(14) 0.0357(15) 0.0002(11) 0.0151(11) 0.0053(10)
C124 0.0214(11) 0.0322(13) 0.0373(15) 0.0014(11) 0.0039(10) 0.0060(10)
C125 0.0267(12) 0.0296(13) 0.0277(13) 0.0051(10) -0.0015(10) 0.0039(10)
C126 0.0204(10) 0.0246(12) 0.0232(12) -0.0007(9) 0.0049(9) 0.0003(9)
C10 0.0228(11) 0.0258(12) 0.0154(11) -0.0020(9) 0.0037(8) -0.0021(9)
C20 0.0287(11) 0.0216(12) 0.0202(12) -0.0024(9) 0.0067(9) -0.0023(9)
P2 0.0181(3) 0.0177(3) 0.0173(3) 0.0003(2) 0.0037(2) -0.0007(2)
C211 0.0204(10) 0.0243(12) 0.0179(11) 0.0035(9) 0.0032(9) -0.0039(9)
C212 0.0262(12) 0.0256(13) 0.0322(14) -0.0004(10) 0.0030(10) -0.0042(9)
C213 0.0293(12) 0.0318(14) 0.0284(14) 0.0051(11) -0.0037(10) -0.0137(10)
C214 0.0177(11) 0.0498(16) 0.0231(13) 0.0096(12) -0.0004(9) -0.0074(11)
C215 0.0218(11) 0.0386(15) 0.0270(13) 0.0019(11) 0.0068(10) 0.0033(10)
C216 0.0231(11) 0.0268(13) 0.0241(12) 0.0016(10) 0.0046(9) -0.0008(9)
C221 0.0207(10) 0.0179(11) 0.0209(11) 0.0002(9) 0.0031(9) -0.0008(8)
C222 0.0270(12) 0.0257(13) 0.0307(13) 0.0040(10) 0.0110(10) 0.0018(9)
C223 0.0279(12) 0.0281(13) 0.0379(15) 0.0086(11) 0.0081(11) 0.0094(10)
C224 0.0411(14) 0.0285(14) 0.0300(14) 0.0114(11) 0.0090(11) 0.0058(11)
C225 0.0303(12) 0.0284(13) 0.0254(13) 0.0053(11) 0.0086(10) -0.0001(10)
C226 0.0225(10) 0.0253(13) 0.0244(12) 0.0018(10) 0.0059(9) 0.0018(9)
C1 0.0167(10) 0.0180(11) 0.0183(11) -0.0027(9) 0.0052(8) -0.0020(8)
C2 0.0198(10) 0.0212(12) 0.0185(12) -0.0012(9) 0.0031(9) -0.0019(8)
C3 0.0157(10) 0.0182(11) 0.0187(11) -0.0011(9) 0.0009(8) -0.0041(8)
C31 0.0201(10) 0.0214(12) 0.0199(12) 0.0014(9) 0.0017(9) 0.0017(9)
C32 0.0229(11) 0.0301(13) 0.0245(13) 0.0012(10) 0.0038(10) 0.0045(9)
N32 0.0387(12) 0.0526(15) 0.0334(13) 0.0068(11) 0.0150(10) 0.0078(11)
C33 0.0188(10) 0.0228(12) 0.0205(12) -0.0026(10) 0.0061(9) 0.0005(9)
N33 0.0238(10) 0.0271(11) 0.0290(12) 0.0003(9) 0.0045(8) 0.0032(8)
C4 0.0159(9) 0.0161(11) 0.0166(11) 0.0000(9) -0.0001(8) 0.0028(8)
C41 0.0161(10) 0.0226(12) 0.0192(12) -0.0021(9) 0.0007(8) -0.0015(8)
C42 0.0238(12) 0.0293(14) 0.0277(14) 0.0006(11) 0.0062(10) -0.0045(10)
N42 0.0362(12) 0.0388(14) 0.0421(14) -0.0056(11) -0.0013(10) -0.0146(10)
C43 0.0199(11) 0.0288(13) 0.0280(13) -0.0014(10) 0.0067(10) -0.0064(9)
N43 0.0324(11) 0.0471(14) 0.0313(12) -0.0006(11) 0.0091(10) -0.0110(10)
C5 0.0208(10) 0.0182(11) 0.0183(11) 0.0009(9) 0.0040(9) 0.0007(8)
C6 0.0189(10) 0.0164(11) 0.0174(11) 0.0013(9) 0.0041(8) 0.0026(8)
P3 0.0163(2) 0.0187(3) 0.0160(3) 0.0002(2) 0.0032(2) -0.0021(2)
C311 0.0164(10) 0.0285(12) 0.0208(12) -0.0041(10) 0.0025(9) -0.0011(9)
C312 0.0251(12) 0.0308(13) 0.0339(14) -0.0075(11) 0.0104(10) -0.0077(10)
C313 0.0322(13) 0.0368(15) 0.0553(18) -0.0200(14) 0.0195(13) -0.0087(11)
C314 0.0267(13) 0.062(2) 0.0425(17) -0.0323(15) 0.0106(12) -0.0052(13)
C315 0.0312(14) 0.063(2) 0.0259(14) -0.0063(13) 0.0088(11) 0.0012(13)
C316 0.0293(12) 0.0396(15) 0.0269(13) 0.0018(12) 0.0087(10) 0.0015(11)
C321 0.0185(10) 0.0268(12) 0.0169(11) 0.0033(9) 0.0039(8) -0.0050(9)
C322 0.0235(11) 0.0345(13) 0.0252(12) -0.0004(10) 0.0070(9) -0.0007(10)
C323 0.0220(12) 0.0466(16) 0.0331(14) 0.0013(12) 0.0087(10) 0.0047(11)
C324 0.0176(12) 0.0636(19) 0.0366(15) -0.0078(14) 0.0033(10) -0.0123(12)
C325 0.0326(13) 0.0376(15) 0.0346(15) -0.0089(12) 0.0056(11) -0.0146(11)
C326 0.0235(11) 0.0282(13) 0.0260(12) -0.0012(10) 0.0073(9) -0.0039(9)
C30 0.0207(10) 0.0247(12) 0.0196(11) 0.0048(9) 0.0016(9) -0.0044(9)
C40 0.0223(11) 0.0202(12) 0.0299(13) 0.0054(10) 0.0016(9) 0.0024(9)
P4 0.0170(3) 0.0188(3) 0.0210(3) -0.0012(2) 0.0023(2) -0.0002(2)
C411 0.0184(10) 0.0271(13) 0.0258(13) -0.0080(10) 0.0023(9) 0.0041(9)
C412 0.0230(11) 0.0433(16) 0.0249(13) -0.0071(11) 0.0058(10) -0.0023(11)
C413 0.0253(13) 0.068(2) 0.0293(15) -0.0142(14) 0.0092(11) -0.0092(13)
C414 0.0166(11) 0.080(2) 0.0265(14) -0.0201(15) 0.0014(10) 0.0071(13)
C415 0.0298(13) 0.0548(19) 0.0363(16) -0.0194(14) -0.0054(12) 0.0198(12)
C416 0.0266(12) 0.0341(15) 0.0373(15) -0.0103(12) 0.0002(11) 0.0064(10)
C421 0.0244(11) 0.0174(11) 0.0265(12) -0.0006(9) 0.0040(9) -0.0006(9)
C422 0.0271(12) 0.0280(13) 0.0309(13) -0.0040(11) 0.0058(10) -0.0031(10)
C423 0.0351(14) 0.0333(14) 0.0355(15) -0.0062(12) 0.0008(12) -0.0091(11)
C424 0.0519(17) 0.0281(14) 0.0286(14) -0.0110(11) 0.0032(12) -0.0057(12)
C425 0.0433(15) 0.0349(15) 0.0353(16) -0.0118(12) 0.0127(13) 0.0034(12)
C426 0.0267(11) 0.0312(13) 0.0314(14) -0.0053(12) 0.0055(10) 0.0016(11)
C101 0.0237(11) 0.0254(12) 0.0171(11) -0.0079(9) -0.0038(9) 0.0034(9)
C102 0.0271(11) 0.0189(11) 0.0208(12) -0.0048(9) -0.0006(9) -0.0047(9)
C103 0.0192(10) 0.0237(12) 0.0210(12) -0.0068(9) -0.0006(9) -0.0017(9)
C104 0.0233(10) 0.0223(11) 0.0152(10) -0.0035(9) -0.0030(8) 0.0010(9)
C105 0.0197(10) 0.0264(12) 0.0162(11) -0.0047(9) -0.0001(8) 0.0000(9)
C106 0.0405(14) 0.0286(13) 0.0293(14) -0.0087(11) -0.0049(11) 0.0138(11)
C107 0.0498(16) 0.0241(13) 0.0297(14) 0.0011(11) 0.0019(12) -0.0109(11)
C108 0.0207(11) 0.0403(15) 0.0388(15) -0.0122(12) 0.0006(10) -0.0011(10)
C109 0.0377(13) 0.0299(13) 0.0214(12) 0.0003(10) -0.0052(10) 0.0032(11)
C100 0.0283(12) 0.0452(15) 0.0225(12) -0.0046(12) 0.0082(9) -0.0030(11)
C201 0.0247(11) 0.0201(11) 0.0167(11) 0.0051(9) -0.0024(9) -0.0007(9)
C202 0.0232(11) 0.0247(12) 0.0204(11) 0.0061(9) 0.0003(9) 0.0033(9)
C203 0.0200(10) 0.0233(12) 0.0173(11) 0.0040(9) -0.0032(8) -0.0024(8)
C204 0.0259(11) 0.0218(11) 0.0134(10) 0.0022(9) 0.0001(8) -0.0020(9)
C205 0.0217(11) 0.0286(13) 0.0158(11) 0.0064(9) 0.0005(9) -0.0040(9)
C206 0.0351(13) 0.0185(11) 0.0289(13) 0.0025(10) -0.0039(10) -0.0017(9)
C207 0.0278(12) 0.0351(14) 0.0358(15) 0.0038(11) 0.0042(11) 0.0084(10)
C208 0.0200(11) 0.0337(13) 0.0280(13) 0.0035(11) -0.0030(9) -0.0066(9)
C209 0.0383(13) 0.0316(14) 0.0191(12) -0.0020(10) 0.0030(10) -0.0020(11)
C200 0.0245(12) 0.0451(16) 0.0258(13) 0.0098(11) 0.0039(10) -0.0100(11)

loop_
_atom_type_symbol
_atom_type_description
_atom_type_scat_dispersion_real
_atom_type_scat_dispersion_imag
_atom_type_scat_source
C C 0.0033 0.0016 'International Tables Vol C Tables 4.2.6.8 and 6.1.1.4'
H H 0 0 'International Tables Vol C Tables 4.2.6.8 and 6.1.1.4'
N N 0.0061 0.0033 'International Tables Vol C Tables 4.2.6.8 and 6.1.1.4'
P P 0.1023 0.0942 'International Tables Vol C Tables 4.2.6.8 and 6.1.1.4'
Ru Ru -1.2594 0.8363 'International Tables Vol C Tables 4.2.6.8 and 6.1.1.4'

loop_
_geom_angle_atom_site_label_1
_geom_angle_atom_site_label_2
_geom_angle_atom_site_label_3
_geom_angle
C1 Ru1 C102 101.05(8)
C1 Ru1 C101 88.13(8)
C102 Ru1 C101 37.24(8)
C1 Ru1 C105 111.41(8)
C102 Ru1 C105 62.03(8)
C101 Ru1 C105 36.68(8)
C1 Ru1 P1 84.82(6)
C102 Ru1 P1 109.09(6)
C101 Ru1 P1 142.95(6)
C105 Ru1 P1 162.25(5)
C1 Ru1 C103 137.91(8)
C102 Ru1 C103 37.24(8)
C101 Ru1 C103 61.41(7)
C105 Ru1 C103 61.28(7)
P1 Ru1 C103 102.02(5)
C1 Ru1 C104 147.49(8)
C102 Ru1 C104 61.57(8)
C101 Ru1 C104 61.15(8)
C105 Ru1 C104 36.92(7)
P1 Ru1 C104 125.80(5)
C103 Ru1 C104 36.12(7)
C1 Ru1 P2 88.79(6)
C102 Ru1 P2 164.87(6)
C101 Ru1 P2 133.22(6)
C105 Ru1 P2 103.76(6)
P1 Ru1 P2 83.02(2)
C103 Ru1 P2 133.07(6)
C104 Ru1 P2 104.18(6)
C6 Ru2 C205 94.79(8)
C6 Ru2 C201 89.20(8)
C205 Ru2 C201 37.05(8)
C6 Ru2 C202 118.04(8)
C205 Ru2 C202 61.59(8)
C201 Ru2 C202 36.65(7)
C6 Ru2 C203 150.70(8)
C205 Ru2 C203 61.70(7)
C201 Ru2 C203 61.52(8)
C202 Ru2 C203 36.92(7)
C6 Ru2 P3 89.03(6)
C205 Ru2 P3 161.35(6)
C201 Ru2 P3 125.03(6)
C202 Ru2 P3 100.57(6)
C203 Ru2 P3 108.04(5)
C6 Ru2 C204 129.49(8)
C205 Ru2 C204 36.97(7)
C201 Ru2 C204 61.37(8)
C202 Ru2 C204 61.15(8)
C203 Ru2 C204 36.53(7)
P3 Ru2 C204 141.29(5)
C6 Ru2 P4 89.47(6)
C205 Ru2 P4 114.12(6)
C201 Ru2 P4 150.79(6)
C202 Ru2 P4 151.97(6)
C203 Ru2 P4 115.25(6)
P3 Ru2 P4 84.12(2)
C204 Ru2 P4 98.08(6)
C121 P1 C111 100.58(9)
C121 P1 C10 100.39(10)
C111 P1 C10 104.21(10)
C121 P1 Ru1 119.23(7)
C111 P1 Ru1 121.88(7)
C10 P1 Ru1 107.69(7)
C112 C111 C116 118.0(2)
C112 C111 P1 122.41(17)
C116 C111 P1 119.50(17)
C113 C112 C111 120.6(2)
C113 C112 H112 119.7
C111 C112 H112 119.7
C114 C113 C112 120.9(2)
C114 C113 H113 119.6
C112 C113 H113 119.6
C115 C114 C113 118.9(2)
C115 C114 H114 120.6
C113 C114 H114 120.6
C114 C115 C116 120.7(2)
C114 C115 H115 119.6
C116 C115 H115 119.6
C115 C116 C111 120.9(2)
C115 C116 H116 119.6
C111 C116 H116 119.6
C126 C121 C122 118.7(2)
C126 C121 P1 120.15(16)
C122 C121 P1 120.87(17)
C123 C122 C121 120.2(2)
C123 C122 H122 119.9
C121 C122 H122 119.9
C124 C123 C122 120.6(2)
C124 C123 H123 119.7
C122 C123 H123 119.7
C125 C124 C123 120.0(2)
C125 C124 H124 120
C123 C124 H124 120
C124 C125 C126 120.0(2)
C124 C125 H125 120
C126 C125 H125 120
C121 C126 C125 120.5(2)
C121 C126 H126 119.8
C125 C126 H126 119.8
C20 C10 P1 107.11(14)
C20 C10 H10A 110.3
P1 C10 H10A 110.3
C20 C10 H10B 110.3
P1 C10 H10B 110.3
H10A C10 H10B 108.5
C10 C20 P2 109.46(14)
C10 C20 H20A 109.8
P2 C20 H20A 109.8
C10 C20 H20B 109.8
P2 C20 H20B 109.8
H20A C20 H20B 108.2
C221 P2 C211 100.23(9)
C221 P2 C20 104.26(10)
C211 P2 C20 103.48(10)
C221 P2 Ru1 117.52(7)
C211 P2 Ru1 119.36(7)
C20 P2 Ru1 110.09(7)
C216 C211 C212 118.57(19)
C216 C211 P2 121.07(17)
C212 C211 P2 120.32(17)
C213 C212 C211 120.8(2)
C213 C212 H212 119.6
C211 C212 H212 119.6
C212 C213 C214 120.0(2)
C212 C213 H213 120
C214 C213 H213 120
C215 C214 C213 120.1(2)
C215 C214 H214 120
C213 C214 H214 120
C214 C215 C216 120.3(2)
C214 C215 H215 119.9
C216 C215 H215 119.9
C211 C216 C215 120.2(2)
C211 C216 H216 119.9
C215 C216 H216 119.9
C222 C221 C226 118.2(2)
C222 C221 P2 121.27(16)
C226 C221 P2 120.27(16)
C223 C222 C221 120.8(2)
C223 C222 H222 119.6
C221 C222 H222 119.6
C224 C223 C222 120.2(2)
C224 C223 H223 119.9
C222 C223 H223 119.9
C225 C224 C223 119.5(2)
C225 C224 H224 120.2
C223 C224 H224 120.2
C224 C225 C226 120.6(2)
C224 C225 H225 119.7
C226 C225 H225 119.7
C225 C226 C221 120.6(2)
C225 C226 H226 119.7
C221 C226 H226 119.7
C2 C1 Ru1 171.57(19)
C1 C2 C3 175.4(2)
C2 C3 C31 125.6(2)
C2 C3 C4 117.86(18)
C31 C3 C4 116.56(18)
C3 C31 C32 122.6(2)
C3 C31 C33 120.79(19)
C32 C31 C33 116.55(19)
N32 C32 C31 178.4(3)
N33 C33 C31 178.0(3)
C41 C4 C5 125.4(2)
C41 C4 C3 118.13(18)
C5 C4 C3 116.41(18)
C4 C41 C43 121.0(2)
C4 C41 C42 122.5(2)
C43 C41 C42 116.45(19)
N42 C42 C41 179.1(3)
N43 C43 C41 179.0(3)
C6 C5 C4 173.4(2)
C5 C6 Ru2 168.53(18)
C311 P3 C30 100.90(10)
C311 P3 C321 99.58(10)
C30 P3 C321 104.77(10)
C311 P3 Ru2 122.82(7)
C30 P3 Ru2 108.84(7)
C321 P3 Ru2 117.49(7)
C312 C311 C316 118.4(2)
C312 C311 P3 121.96(17)
C316 C311 P3 119.64(18)
C311 C312 C313 120.2(2)
C311 C312 H312 119.9
C313 C312 H312 119.9
C314 C313 C312 120.3(2)
C314 C313 H313 119.9
C312 C313 H313 119.9
C315 C314 C313 120.2(2)
C315 C314 H314 119.9
C313 C314 H314 119.9
C314 C315 C316 119.8(2)
C314 C315 H315 120.1
C316 C315 H315 120.1
C315 C316 C311 121.0(2)
C315 C316 H316 119.5
C311 C316 H316 119.5
C326 C321 C322 117.5(2)
C326 C321 P3 122.58(16)
C322 C321 P3 119.84(17)
C323 C322 C321 120.4(2)
C323 C322 H322 119.8
C321 C322 H322 119.8
C324 C323 C322 119.6(2)
C324 C323 H323 120.2
C322 C323 H323 120.2
C323 C324 C325 120.9(2)
C323 C324 H324 119.6
C325 C324 H324 119.6
C324 C325 C326 120.0(2)
C324 C325 H325 120
C326 C325 H325 120
C325 C326 C321 121.7(2)
C325 C326 H326 119.2
C321 C326 H326 119.2
C40 C30 P3 111.56(15)
C40 C30 H30A 109.3
P3 C30 H30A 109.3
C40 C30 H30B 109.3
P3 C30 H30B 109.3
H30A C30 H30B 108
C30 C40 P4 111.22(15)
C30 C40 H40A 109.4
P4 C40 H40A 109.4
C30 C40 H40B 109.4
P4 C40 H40B 109.4
H40A C40 H40B 108
C411 P4 C421 101.45(10)
C411 P4 C40 103.13(10)
C421 P4 C40 103.01(10)
C411 P4 Ru2 120.13(8)
C421 P4 Ru2 115.95(7)
C40 P4 Ru2 111.08(7)
C412 C411 C416 119.1(2)
C412 C411 P4 119.77(18)
C416 C411 P4 121.10(18)
C411 C412 C413 119.8(2)
C411 C412 H412 120.1
C413 C412 H412 120.1
C414 C413 C412 120.2(3)
C414 C413 H413 119.9
C412 C413 H413 119.9
C413 C414 C415 121.1(2)
C413 C414 H414 119.4
C415 C414 H414 119.4
C414 C415 C416 119.5(3)
C414 C415 H415 120.3
C416 C415 H415 120.3
C415 C416 C411 120.3(2)
C415 C416 H416 119.9
C411 C416 H416 119.9
C426 C421 C422 118.4(2)
C426 C421 P4 123.47(17)
C422 C421 P4 117.88(17)
C423 C422 C421 120.8(2)
C423 C422 H422 119.6
C421 C422 H422 119.6
C424 C423 C422 120.0(2)
C424 C423 H423 120
C422 C423 H423 120
C423 C424 C425 120.0(2)
C423 C424 H424 120
C425 C424 H424 120
C424 C425 C426 120.1(2)
C424 C425 H425 119.9
C426 C425 H425 119.9
C425 C426 C421 120.6(2)
C425 C426 H426 119.7
C421 C426 H426 119.7
C105 C101 C102 108.68(18)
C105 C101 C106 126.7(2)
C102 C101 C106 124.5(2)
C105 C101 Ru1 72.24(12)
C102 C101 Ru1 70.62(12)
C106 C101 Ru1 126.50(15)
C101 C102 C103 107.44(19)
C101 C102 C107 125.3(2)
C103 C102 C107 127.0(2)
C101 C102 Ru1 72.14(12)
C103 C102 Ru1 73.46(12)
C107 C102 Ru1 125.05(16)
C104 C103 C102 107.95(18)
C104 C103 C108 126.5(2)
C102 C103 C108 124.7(2)
C104 C103 Ru1 72.09(12)
C102 C103 Ru1 69.31(11)
C108 C103 Ru1 132.31(15)
C103 C104 C105 108.33(19)
C103 C104 C109 127.07(19)
C105 C104 C109 123.90(19)
C103 C104 Ru1 71.79(12)
C105 C104 Ru1 70.64(12)
C109 C104 Ru1 130.75(15)
C101 C105 C104 107.52(18)
C101 C105 C100 126.6(2)
C104 C105 C100 125.4(2)
C101 C105 Ru1 71.09(12)
C104 C105 Ru1 72.45(12)
C100 C105 Ru1 128.64(15)
C101 C106 H10C 109.5
C101 C106 H10D 109.5
H10C C106 H10D 109.5
C101 C106 H10E 109.5
H10C C106 H10E 109.5
H10D C106 H10E 109.5
C102 C107 H10F 109.5
C102 C107 H10G 109.5
H10F C107 H10G 109.5
C102 C107 H10H 109.5
H10F C107 H10H 109.5
H10G C107 H10H 109.5
C103 C108 H10I 109.5
C103 C108 H10J 109.5
H10I C108 H10J 109.5
C103 C108 H10K 109.5
H10I C108 H10K 109.5
H10J C108 H10K 109.5
C104 C109 H10L 109.5
C104 C109 H10M 109.5
H10L C109 H10M 109.5
C104 C109 H10N 109.5
H10L C109 H10N 109.5
H10M C109 H10N 109.5
C105 C100 H10O 109.5
C105 C100 H10P 109.5
H10O C100 H10P 109.5
C105 C100 H10Q 109.5
H10O C100 H10Q 109.5
H10P C100 H10Q 109.5
C202 C201 C205 108.15(19)
C202 C201 C206 127.4(2)
C205 C201 C206 124.28(19)
C202 C201 Ru2 72.02(12)
C205 C201 Ru2 71.08(12)
C206 C201 Ru2 126.42(15)
C201 C202 C203 108.27(18)
C201 C202 C207 125.6(2)
C203 C202 C207 125.1(2)
C201 C202 Ru2 71.33(12)
C203 C202 Ru2 71.88(12)
C207 C202 Ru2 131.68(15)
C204 C203 C202 107.64(18)
C204 C203 C208 126.4(2)
C202 C203 C208 125.06(19)
C204 C203 Ru2 72.03(11)
C202 C203 Ru2 71.19(12)
C208 C203 Ru2 130.77(15)
C203 C204 C205 108.08(18)
C203 C204 C209 127.40(19)
C205 C204 C209 123.90(19)
C203 C204 Ru2 71.44(11)
C205 C204 Ru2 70.14(11)
C209 C204 Ru2 131.02(15)
C201 C205 C204 107.81(18)
C201 C205 C200 124.6(2)
C204 C205 C200 127.0(2)
C201 C205 Ru2 71.87(12)
C204 C205 Ru2 72.89(12)
C200 C205 Ru2 127.80(15)
C201 C206 H20C 109.5
C201 C206 H20D 109.5
H20C C206 H20D 109.5
C201 C206 H20E 109.5
H20C C206 H20E 109.5
H20D C206 H20E 109.5
C202 C207 H20F 109.5
C202 C207 H20G 109.5
H20F C207 H20G 109.5
C202 C207 H20H 109.5
H20F C207 H20H 109.5
H20G C207 H20H 109.5
C203 C208 H20I 109.5
C203 C208 H20J 109.5
H20I C208 H20J 109.5
C203 C208 H20K 109.5
H20I C208 H20K 109.5
H20J C208 H20K 109.5
C204 C209 H20L 109.5
C204 C209 H20M 109.5
H20L C209 H20M 109.5
C204 C209 H20N 109.5
H20L C209 H20N 109.5
H20M C209 H20N 109.5
C205 C200 H20O 109.5
C205 C200 H20P 109.5
H20O C200 H20P 109.5
C205 C200 H20Q 109.5
H20O C200 H20Q 109.5
H20P C200 H20Q 109.5

loop_
_geom_bond_atom_site_label_1
_geom_bond_atom_site_label_2
_geom_bond_distance
Ru1 C1 1.939(2)
Ru1 C102 2.233(2)
Ru1 C101 2.253(2)
Ru1 C105 2.268(2)
Ru1 P1 2.2729(6)
Ru1 C103 2.288(2)
Ru1 C104 2.292(2)
Ru1 P2 2.3042(6)
Ru2 C6 1.956(2)
Ru2 C205 2.246(2)
Ru2 C201 2.257(2)
Ru2 C202 2.266(2)
Ru2 C203 2.275(2)
Ru2 P3 2.2808(6)
Ru2 C204 2.283(2)
Ru2 P4 2.2971(6)
P1 C121 1.828(2)
P1 C111 1.830(2)
P1 C10 1.839(2)
C111 C112 1.389(3)
C111 C116 1.396(3)
C112 C113 1.388(3)
C112 H112 0.95
C113 C114 1.382(3)
C113 H113 0.95
C114 C115 1.377(4)
C114 H114 0.95
C115 C116 1.385(3)
C115 H115 0.95
C116 H116 0.95
C121 C126 1.388(3)
C121 C122 1.395(3)
C122 C123 1.381(3)
C122 H122 0.95
C123 C124 1.376(3)
C123 H123 0.95
C124 C125 1.373(3)
C124 H124 0.95
C125 C126 1.392(3)
C125 H125 0.95
C126 H126 0.95
C10 C20 1.532(3)
C10 H10A 0.99
C10 H10B 0.99
C20 P2 1.855(2)
C20 H20A 0.99
C20 H20B 0.99
P2 C221 1.830(2)
P2 C211 1.840(2)
C211 C216 1.391(3)
C211 C212 1.404(3)
C212 C213 1.383(3)
C212 H212 0.95
C213 C214 1.386(3)
C213 H213 0.95
C214 C215 1.375(3)
C214 H214 0.95
C215 C216 1.402(3)
C215 H215 0.95
C216 H216 0.95
C221 C222 1.397(3)
C221 C226 1.399(3)
C222 C223 1.392(3)
C222 H222 0.95
C223 C224 1.385(3)
C223 H223 0.95
C224 C225 1.381(3)
C224 H224 0.95
C225 C226 1.387(3)
C225 H225 0.95
C226 H226 0.95
C1 C2 1.236(3)
C2 C3 1.389(3)
C3 C31 1.390(3)
C3 C4 1.497(3)
C31 C32 1.428(3)
C31 C33 1.430(3)
C32 N32 1.140(3)
C33 N33 1.146(3)
C4 C41 1.377(3)
C4 C5 1.396(3)
C41 C43 1.426(3)
C41 C42 1.435(3)
C42 N42 1.156(3)
C43 N43 1.150(3)
C5 C6 1.232(3)
P3 C311 1.832(2)
P3 C30 1.837(2)
P3 C321 1.838(2)
C311 C312 1.386(3)
C311 C316 1.395(3)
C312 C313 1.396(3)
C312 H312 0.95
C313 C314 1.376(4)
C313 H313 0.95
C314 C315 1.371(4)
C314 H314 0.95
C315 C316 1.386(3)
C315 H315 0.95
C316 H316 0.95
C321 C326 1.391(3)
C321 C322 1.409(3)
C322 C323 1.408(3)
C322 H322 0.95
C323 C324 1.367(3)
C323 H323 0.95
C324 C325 1.373(3)
C324 H324 0.95
C325 C326 1.379(3)
C325 H325 0.95
C326 H326 0.95
C30 C40 1.527(3)
C30 H30A 0.99
C30 H30B 0.99
C40 P4 1.855(2)
C40 H40A 0.99
C40 H40B 0.99
P4 C411 1.834(2)
P4 C421 1.838(2)
C411 C412 1.385(3)
C411 C416 1.408(3)
C412 C413 1.400(3)
C412 H412 0.95
C413 C414 1.364(4)
C413 H413 0.95
C414 C415 1.377(4)
C414 H414 0.95
C415 C416 1.388(3)
C415 H415 0.95
C416 H416 0.95
C421 C426 1.388(3)
C421 C422 1.399(3)
C422 C423 1.385(3)
C422 H422 0.95
C423 C424 1.378(3)
C423 H423 0.95
C424 C425 1.385(3)
C424 H424 0.95
C425 C426 1.388(3)
C425 H425 0.95
C426 H426 0.95
C101 C105 1.422(3)
C101 C102 1.432(3)
C101 C106 1.497(3)
C102 C103 1.444(3)
C102 C107 1.503(3)
C103 C104 1.420(3)
C103 C108 1.503(3)
C104 C105 1.444(3)
C104 C109 1.501(3)
C105 C100 1.493(3)
C106 H10C 0.98
C106 H10D 0.98
C106 H10E 0.98
C107 H10F 0.98
C107 H10G 0.98
C107 H10H 0.98
C108 H10I 0.98
C108 H10J 0.98
C108 H10K 0.98
C109 H10L 0.98
C109 H10M 0.98
C109 H10N 0.98
C100 H10O 0.98
C100 H10P 0.98
C100 H10Q 0.98
C201 C202 1.422(3)
C201 C205 1.431(3)
C201 C206 1.498(3)
C202 C203 1.438(3)
C202 C207 1.506(3)
C203 C204 1.428(3)
C203 C208 1.503(3)
C204 C205 1.436(3)
C204 C209 1.489(3)
C205 C200 1.499(3)
C206 H20C 0.98
C206 H20D 0.98
C206 H20E 0.98
C207 H20F 0.98
C207 H20G 0.98
C207 H20H 0.98
C208 H20I 0.98
C208 H20J 0.98
C208 H20K 0.98
C209 H20L 0.98
C209 H20M 0.98
C209 H20N 0.98
C200 H20O 0.98
C200 H20P 0.98
C200 H20Q 0.98
